data_7126649
loop_
_publ_author_name
'Yanagisawa, Junichi'
'Hiraoka, Tomoaki'
'Kobayashi, Fumiya'
'Saito, Daisuke'
'Yoshida, Masaki'
'Kato, Masako'
'Takeiri, Fumitaka'
'Kobayashi, Genki'
'Ohba, Masaaki'
'Lindoy, Leonard F.'
'Ohtani, Ryo'
'Hayami, Shinya'

_publ_section_title
;
 Luminescent ionic liquid formed from a melted rhenium(v) cluster.
;
_journal_issue 57
_journal_name_full 'Chemical communications (Cambridge, England)'
_journal_page_first 7957
_journal_page_last 7960
_journal_paper_doi 10.1039/d0cc02937h
_journal_volume 56
_journal_year 2020
_chemical_formula_moiety 'C64 H88 N36 Re4'
_chemical_formula_sum 'C64 H88 N36 Re4'
_chemical_formula_weight 2106.47
_chemical_melting_point 489
_space_group_crystal_system monoclinic
_space_group_IT_number 14
_space_group_name_Hall '-P 2yn'
_space_group_name_H-M_alt 'P 1 21/n 1'
_atom_sites_solution_hydrogens geom
_atom_sites_solution_primary direct
_atom_sites_solution_secondary difmap
_audit_update_record
;
2020-04-09 deposited with the CCDC.	2020-06-08 downloaded from the CCDC.
;
_cell_angle_alpha 90.0000
_cell_angle_beta 109.024(3)
_cell_angle_gamma 90.0000
_cell_formula_units_Z 2
_cell_length_a 13.9432(4)
_cell_length_b 14.8675(3)
_cell_length_c 21.0174(5)
_cell_measurement_reflns_used 11164
_cell_measurement_temperature 343
_cell_measurement_theta_max 24.86
_cell_measurement_theta_min 2.10
_cell_volume 4118.95(19)
_computing_cell_refinement 'CrysAlisPro 1.171.39.45i (Rigaku OD, 2018)'
_computing_data_collection 'CrysAlisPro 1.171.39.45i (Rigaku OD, 2018)'
_computing_data_reduction 'CrysAlisPro 1.171.39.45i (Rigaku OD, 2018)'
_computing_molecular_graphics 'CrystalStructure 4.2.4'
_computing_publication_material 'CrystalStructure 4.2.4 (Rigaku, 2016)'
_computing_structure_refinement 'SHELXL Version 2014/7 (Sheldrick, 2008)'
_computing_structure_solution 'SHELXT Version 2014/5 (Sheldrick, 2014)'
_diffrn_ambient_temperature 343
_diffrn_detector_area_resol_mean 10.000
_diffrn_measured_fraction_theta_full 1.000
_diffrn_measured_fraction_theta_max 1.000
_diffrn_measurement_device_type 'Rigaku XtaLAB mini II'
_diffrn_measurement_method \w
_diffrn_radiation_type 'Mo K\a'
_diffrn_radiation_wavelength 0.71075
_diffrn_reflns_av_R_equivalents 0.0428
_diffrn_reflns_Laue_measured_fraction_full 1.000
_diffrn_reflns_Laue_measured_fraction_max 1.000
_diffrn_reflns_limit_h_max 16
_diffrn_reflns_limit_h_min -16
_diffrn_reflns_limit_k_max 18
_diffrn_reflns_limit_k_min -18
_diffrn_reflns_limit_l_max 25
_diffrn_reflns_limit_l_min -25
_diffrn_reflns_number 37520
_diffrn_reflns_point_group_measured_fraction_full 1.000
_diffrn_reflns_point_group_measured_fraction_max 1.000
_diffrn_reflns_theta_full 25.242
_diffrn_reflns_theta_max 25.682
_diffrn_reflns_theta_min 2.050
_diffrn_standards_number 0
_exptl_absorpt_coefficient_mu 5.922
_exptl_absorpt_correction_T_max 1.000
_exptl_absorpt_correction_T_min 0.712
_exptl_absorpt_correction_type multi-scan
_exptl_absorpt_process_details
;
CrysAlisPro 1.171.39.45i (Rigaku Oxford Diffraction, 2018)
Empirical absorption correction using spherical harmonics,
 implemented in SCALE3 ABSPACK scaling algorithm.
;
_exptl_crystal_colour yellow
_exptl_crystal_density_diffrn 1.698
_exptl_crystal_density_method 'not measured'
_exptl_crystal_description nONE
_exptl_crystal_F_000 2048.00
_exptl_crystal_preparation Luminescent
_exptl_crystal_recrystallization_method 'Re-crystallisation from solvent: Ethanol'
_refine_diff_density_max 0.88
_refine_diff_density_min -0.83
_refine_ls_goodness_of_fit_ref 1.194
_refine_ls_hydrogen_treatment constr
_refine_ls_number_parameters 533
_refine_ls_number_reflns 7816
_refine_ls_number_restraints 199
_refine_ls_R_factor_all 0.0655
_refine_ls_R_factor_gt 0.0411
_refine_ls_shift/su_max 0.000
_refine_ls_structure_factor_coef Fsqd
_refine_ls_weighting_details 'w = 1/[\s^2^(Fo^2^)+(0.0476P)^2^+2.8393P] where P=(Fo^2^+2Fc^2^)/3'
_refine_ls_weighting_scheme calc
_refine_ls_wR_factor_gt 0.0853
_refine_ls_wR_factor_ref 0.1054
_reflns_Friedel_coverage 0.000
_reflns_number_gt 6096
_reflns_number_total 7816
_reflns_threshold_expression F^2^>2.0\s(F^2^)
_cod_data_source_file d0cc02937h2.cif
_cod_data_source_block xcalibur
_cod_depositor_comments 'Adding full bibliography for 7126649--7126651.cif.'
_cod_database_code 7126649

loop_
_space_group_symop_id
_space_group_symop_operation_xyz
1 +X,+Y,+Z
2 1/2-X,1/2+Y,1/2-Z
3 -X,-Y,-Z
4 -1/2+X,-1/2-Y,-1/2+Z

loop_
_atom_site_label
_atom_site_type_symbol
_atom_site_fract_x
_atom_site_fract_y
_atom_site_fract_z
_atom_site_U_iso_or_equiv
_atom_site_adp_type
_atom_site_occupancy
_atom_site_site_symmetry_order
_atom_site_calc_flag
_atom_site_refinement_flags_posn
_atom_site_refinement_flags_adp
_atom_site_refinement_flags_occupancy
_atom_site_disorder_assembly
_atom_site_disorder_group
Re1 Re 0.51481(2) 0.26008(2) 0.42719(2) 0.03785(11) Uani 1 1 d . . . . .
Re2 Re 0.24058(2) 0.43196(2) 0.53472(2) 0.03948(11) Uani 1 1 d . . . . .
N1 N 0.4460(5) 0.1671(5) 0.4078(4) 0.059(2) Uani 1 1 d . . . . .
N2 N 0.6949(6) 0.1987(6) 0.3680(4) 0.085(3) Uani 1 1 d . . . . .
N3 N 0.6689(7) 0.1970(6) 0.5743(4) 0.087(3) Uani 1 1 d . . . . .
N4 N 0.4134(7) 0.3684(6) 0.2851(4) 0.077(3) Uani 1 1 d . . . . .
N5 N 0.3639(5) 0.3597(4) 0.4957(3) 0.0436(16) Uani 1 1 d . . . . .
N6 N 0.1570(5) 0.4857(5) 0.5617(4) 0.060(2) Uani 1 1 d . . . . .
N7 N 0.1299(7) 0.4594(7) 0.3745(5) 0.090(3) Uani 1 1 d . . . . .
N8 N 0.3864(5) 0.6060(4) 0.5467(3) 0.0456(16) Uani 1 1 d . . . . .
N9 N 0.3882(7) 0.3705(6) 0.6831(4) 0.074(2) Uani 1 1 d . . . . .
N10 N 0.1373(7) 0.2323(5) 0.5222(5) 0.080(3) Uani 1 1 d . . . . .
N11 N 0.4290(6) 0.2015(5) 0.0900(4) 0.062(2) Uani 1 1 d . . . . .
N12 N 0.5439(6) 0.1453(5) 0.1764(4) 0.062(2) Uani 1 1 d . . . . .
N13 N 0.1546(6) 0.0893(5) 0.1729(4) 0.0581(19) Uani 1 1 d . U . . .
N14A N 0.182(3) 0.118(3) 0.2761(18) 0.090(8) Uani 0.43(2) 1 d D U P A 1
N14B N 0.1950(19) 0.154(2) 0.2702(12) 0.089(8) Uani 0.57(2) 1 d . U P A 2
N15 N 0.7908(11) 0.3423(7) 0.2883(6) 0.116(3) Uani 1 1 d . U . . .
N16 N 0.6538(10) 0.4047(8) 0.2171(7) 0.118(3) Uani 1 1 d . U . . .
N17 N 0.5555(10) 0.1012(7) 0.6625(6) 0.116(3) Uani 1 1 d D U . . .
N18 N 0.4166(11) 0.0730(7) 0.5725(7) 0.123(3) Uani 1 1 d . U . . .
C1 C 0.6321(7) 0.2219(6) 0.3888(5) 0.055(2) Uani 1 1 d . . . . .
C2 C 0.6128(7) 0.2202(6) 0.5242(5) 0.054(2) Uani 1 1 d . . . . .
C3 C 0.4473(6) 0.3316(6) 0.3353(4) 0.050(2) Uani 1 1 d . . . . .
C4 C 0.4184(5) 0.3270(5) 0.4722(4) 0.0366(17) Uani 1 1 d . . . . .
C5 C 0.1689(6) 0.4510(6) 0.4313(5) 0.054(2) Uani 1 1 d . . . . .
C6 C 0.3362(6) 0.5439(5) 0.5405(4) 0.0381(18) Uani 1 1 d . . . . .
C7 C 0.3381(7) 0.3914(6) 0.6305(4) 0.048(2) Uani 1 1 d . . . . .
C8 C 0.1750(7) 0.3023(6) 0.5249(4) 0.052(2) Uani 1 1 d . . . . .
C9 C 0.3709(9) 0.2212(8) 0.0212(5) 0.097(4) Uani 1 1 d . . . . .
H9A H 0.3901 0.1807 -0.0081 0.117 Uiso 1 1 calc R U . . .
H9B H 0.3838 0.2820 0.0109 0.117 Uiso 1 1 calc R U . . .
H9C H 0.2999 0.2141 0.0149 0.117 Uiso 1 1 calc R U . . .
C10 C 0.5011(7) 0.1413(6) 0.1097(5) 0.058(2) Uani 1 1 d . . . . .
H10 H 0.5197 0.1017 0.0815 0.070 Uiso 1 1 calc R U . . .
C11 C 0.4237(8) 0.2477(7) 0.1446(6) 0.071(3) Uani 1 1 d . . . . .
H11 H 0.3794 0.2945 0.1446 0.085 Uiso 1 1 calc R U . . .
C12 C 0.4937(8) 0.2133(7) 0.1976(6) 0.074(3) Uani 1 1 d . . . . .
H12 H 0.5070 0.2317 0.2420 0.089 Uiso 1 1 calc R U . . .
C13 C 0.6268(9) 0.0879(8) 0.2182(6) 0.095(4) Uani 1 1 d . . . . .
H13A H 0.6798 0.1253 0.2476 0.114 Uiso 1 1 calc R U . . .
H13B H 0.6558 0.0542 0.1893 0.114 Uiso 1 1 calc R U . . .
C14 C 0.5893(12) 0.0243(10) 0.2594(7) 0.147(6) Uani 1 1 d . . . . .
H14A H 0.5498 -0.0221 0.2310 0.176 Uiso 1 1 calc R U . . .
H14B H 0.5479 0.0562 0.2805 0.176 Uiso 1 1 calc R U . . .
H14C H 0.6460 -0.0023 0.2933 0.176 Uiso 1 1 calc R U . . .
C15 C 0.0997(8) 0.0449(7) 0.1099(4) 0.073(3) Uani 1 1 d . U . . .
H15A H 0.0326 0.0297 0.1097 0.109 Uiso 1 1 calc R U . . .
H15B H 0.1349 -0.0090 0.1054 0.109 Uiso 1 1 calc R U . . .
H15C H 0.0951 0.0845 0.0730 0.109 Uiso 1 1 calc R U . . .
C16A C 0.129(2) 0.076(2) 0.2266(16) 0.063(7) Uani 0.43(2) 1 d . U P A 1
H16A H 0.0763 0.0385 0.2275 0.076 Uiso 0.43(2) 1 calc R U P A 1
C17A C 0.227(5) 0.150(4) 0.194(2) 0.17(3) Uani 0.43(2) 1 d D U P A 1
H17A H 0.2692 0.1691 0.1704 0.206 Uiso 0.43(2) 1 calc R U P A 1
C18A C 0.232(5) 0.181(3) 0.2541(19) 0.15(2) Uani 0.43(2) 1 d D U P A 1
H18A H 0.2635 0.2334 0.2757 0.176 Uiso 0.43(2) 1 calc R U P A 1
C19A C 0.180(3) 0.132(2) 0.3460(16) 0.103(10) Uani 0.43(2) 1 d . U P A 1
H19A H 0.1345 0.0885 0.3556 0.123 Uiso 0.43(2) 1 calc R U P A 1
H19B H 0.2472 0.1228 0.3779 0.123 Uiso 0.43(2) 1 calc R U P A 1
C20A C 0.147(4) 0.217(3) 0.352(2) 0.130(15) Uani 0.43(2) 1 d . U P A 1
H20A H 0.1037 0.2380 0.3095 0.196 Uiso 0.43(2) 1 calc R U P A 1
H20B H 0.2049 0.2566 0.3683 0.196 Uiso 0.43(2) 1 calc R U P A 1
H20C H 0.1108 0.2172 0.3841 0.196 Uiso 0.43(2) 1 calc R U P A 1
C16B C 0.118(2) 0.121(2) 0.2179(13) 0.095(11) Uani 0.57(2) 1 d . U P A 2
H16B H 0.0494 0.1219 0.2145 0.114 Uiso 0.57(2) 1 calc R U P A 2
C17B C 0.248(2) 0.1199(18) 0.1881(12) 0.071(6) Uani 0.57(2) 1 d . U P A 2
H17B H 0.2888 0.1156 0.1610 0.085 Uiso 0.57(2) 1 calc R U P A 2
C18B C 0.2737(15) 0.1582(13) 0.2486(10) 0.059(5) Uani 0.57(2) 1 d . U P A 2
H18B H 0.3364 0.1837 0.2716 0.071 Uiso 0.57(2) 1 calc R U P A 2
C19B C 0.187(3) 0.209(3) 0.331(2) 0.22(2) Uani 0.57(2) 1 d D U P A 2
H19C H 0.2476 0.2005 0.3697 0.261 Uiso 0.57(2) 1 calc R U P A 2
H19D H 0.1807 0.2726 0.3199 0.261 Uiso 0.57(2) 1 calc R U P A 2
C20B C 0.095(3) 0.177(5) 0.347(2) 0.34(4) Uani 0.57(2) 1 d D U P A 2
H20D H 0.1090 0.1781 0.3944 0.516 Uiso 0.57(2) 1 calc R U P A 2
H20E H 0.0798 0.1165 0.3304 0.516 Uiso 0.57(2) 1 calc R U P A 2
H20F H 0.0390 0.2154 0.3251 0.516 Uiso 0.57(2) 1 calc R U P A 2
C21 C 0.8827(14) 0.3198(11) 0.3492(8) 0.161(6) Uani 1 1 d . U . . .
H21A H 0.8810 0.2573 0.3600 0.193 Uiso 1 1 calc R U . . .
H21B H 0.8814 0.3557 0.3869 0.193 Uiso 1 1 calc R U . . .
H21C H 0.9436 0.3324 0.3390 0.193 Uiso 1 1 calc R U . . .
C22 C 0.7129(12) 0.4011(9) 0.2801(8) 0.115(4) Uani 1 1 d . U . . .
H22 H 0.7027 0.4345 0.3148 0.137 Uiso 1 1 calc R U . . .
C23 C 0.7804(13) 0.3033(10) 0.2279(8) 0.119(4) Uani 1 1 d . U . . .
H23 H 0.8217 0.2601 0.2179 0.143 Uiso 1 1 calc R U . . .
C24 C 0.6967(12) 0.3419(9) 0.1863(8) 0.116(4) Uani 1 1 d . U . . .
H24 H 0.6700 0.3277 0.1408 0.140 Uiso 1 1 calc R U . . .
C25 C 0.5652(14) 0.4664(11) 0.1910(10) 0.160(6) Uani 1 1 d . U . . .
H25A H 0.5035 0.4311 0.1751 0.192 Uiso 1 1 calc R U . . .
H25B H 0.5606 0.5045 0.2274 0.192 Uiso 1 1 calc R U . . .
C26 C 0.5737(18) 0.5234(17) 0.1356(13) 0.275(13) Uani 1 1 d . U . . .
H26A H 0.5688 0.4866 0.0972 0.330 Uiso 1 1 calc R U . . .
H26B H 0.6380 0.5539 0.1497 0.330 Uiso 1 1 calc R U . . .
H26C H 0.5200 0.5670 0.1239 0.330 Uiso 1 1 calc R U . . .
C27 C 0.6588(13) 0.0914(12) 0.7144(9) 0.167(6) Uani 1 1 d . U . . .
H27A H 0.7045 0.1341 0.7056 0.201 Uiso 1 1 calc R U . . .
H27B H 0.6836 0.0316 0.7126 0.201 Uiso 1 1 calc R U . . .
H27C H 0.6541 0.1022 0.7584 0.201 Uiso 1 1 calc R U . . .
C28 C 0.5062(11) 0.0432(9) 0.6146(7) 0.111(4) Uani 1 1 d D U . . .
H28 H 0.5317 -0.0136 0.6105 0.133 Uiso 1 1 calc R U . . .
C29 C 0.4919(12) 0.1771(9) 0.6496(8) 0.121(4) Uani 1 1 d . U . . .
H29 H 0.5042 0.2307 0.6738 0.145 Uiso 1 1 calc R U . . .
C30 C 0.4096(12) 0.1584(9) 0.5959(8) 0.110(4) Uani 1 1 d . U . . .
H30 H 0.3558 0.1977 0.5774 0.132 Uiso 1 1 calc R U . . .
C31 C 0.3430(16) 0.0264(13) 0.5124(10) 0.170(6) Uani 1 1 d . U . . .
H31A H 0.3335 0.0636 0.4729 0.204 Uiso 1 1 calc R U . . .
H31B H 0.3728 -0.0300 0.5050 0.204 Uiso 1 1 calc R U . . .
C32 C 0.2464(15) 0.0084(14) 0.5189(10) 0.201(8) Uani 1 1 d . U . . .
H32A H 0.2121 0.0641 0.5199 0.242 Uiso 1 1 calc R U . . .
H32B H 0.2551 -0.0241 0.5599 0.242 Uiso 1 1 calc R U . . .
H32C H 0.2067 -0.0269 0.4813 0.242 Uiso 1 1 calc R U . . .

loop_
_atom_site_aniso_label
_atom_site_aniso_U_11
_atom_site_aniso_U_22
_atom_site_aniso_U_33
_atom_site_aniso_U_23
_atom_site_aniso_U_13
_atom_site_aniso_U_12
Re1 0.03881(19) 0.03310(18) 0.04186(19) -0.00634(14) 0.01343(14) -0.00001(14)
Re2 0.0433(2) 0.03571(19) 0.0459(2) -0.00179(14) 0.02338(15) -0.00239(14)
N1 0.065(5) 0.042(4) 0.076(5) -0.013(4) 0.030(4) 0.000(4)
N2 0.066(6) 0.113(8) 0.089(7) -0.027(6) 0.041(5) 0.006(5)
N3 0.069(6) 0.111(8) 0.067(6) 0.037(6) 0.004(5) 0.001(5)
N4 0.098(7) 0.084(6) 0.040(5) -0.004(4) 0.009(5) 0.024(5)
N5 0.049(4) 0.039(4) 0.048(4) 0.000(3) 0.023(3) 0.005(3)
N6 0.063(5) 0.052(5) 0.079(5) -0.003(4) 0.042(4) -0.003(4)
N7 0.081(7) 0.113(8) 0.064(6) 0.014(6) 0.008(5) 0.010(6)
N8 0.048(4) 0.038(4) 0.052(4) -0.003(3) 0.018(3) -0.002(3)
N9 0.085(6) 0.082(6) 0.057(5) 0.011(5) 0.025(5) -0.001(5)
N10 0.101(7) 0.046(5) 0.100(7) -0.002(5) 0.041(6) -0.016(5)
N11 0.048(5) 0.070(6) 0.069(6) -0.007(4) 0.023(4) 0.001(4)
N12 0.069(5) 0.065(5) 0.064(5) -0.005(4) 0.037(4) 0.000(4)
N13 0.058(4) 0.061(5) 0.050(4) 0.003(3) 0.012(3) -0.013(4)
N14A 0.082(17) 0.108(17) 0.081(11) -0.028(10) 0.025(10) -0.036(12)
N14B 0.056(8) 0.14(2) 0.068(8) -0.034(11) 0.020(7) -0.028(10)
N15 0.175(9) 0.084(7) 0.129(7) -0.032(5) 0.105(6) -0.036(6)
N16 0.161(8) 0.088(7) 0.140(7) -0.050(6) 0.095(6) -0.039(5)
N17 0.156(8) 0.082(7) 0.138(8) 0.019(5) 0.084(6) 0.030(6)
N18 0.166(8) 0.087(7) 0.143(8) 0.029(6) 0.087(6) 0.029(6)
C1 0.051(6) 0.050(5) 0.057(6) -0.009(4) 0.010(5) 0.000(4)
C2 0.049(5) 0.054(6) 0.062(6) 0.005(5) 0.023(5) 0.001(4)
C3 0.051(5) 0.052(5) 0.047(5) -0.020(4) 0.016(4) 0.004(4)
C4 0.035(4) 0.034(4) 0.038(4) 0.002(3) 0.009(4) -0.005(3)
C5 0.042(5) 0.059(6) 0.056(6) 0.004(5) 0.010(5) -0.003(4)
C6 0.047(5) 0.041(5) 0.031(4) 0.003(3) 0.019(4) 0.005(4)
C7 0.060(6) 0.043(5) 0.046(5) 0.002(4) 0.024(5) -0.005(4)
C8 0.053(5) 0.053(6) 0.057(6) 0.003(4) 0.027(5) 0.005(5)
C9 0.074(8) 0.133(11) 0.071(8) -0.014(7) 0.004(7) 0.013(7)
C10 0.066(6) 0.059(6) 0.060(6) -0.012(5) 0.036(5) -0.012(5)
C11 0.065(7) 0.074(7) 0.075(7) -0.022(6) 0.026(6) 0.009(5)
C12 0.077(7) 0.083(8) 0.072(7) -0.029(6) 0.037(6) -0.001(6)
C13 0.102(9) 0.111(10) 0.079(8) 0.031(7) 0.041(7) 0.033(8)
C14 0.175(16) 0.149(15) 0.113(12) 0.011(11) 0.041(11) -0.005(12)
C15 0.085(7) 0.075(6) 0.050(5) -0.004(4) 0.010(5) -0.022(5)
C16A 0.058(13) 0.064(17) 0.065(11) -0.010(11) 0.017(10) -0.007(12)
C17A 0.21(4) 0.21(5) 0.115(18) -0.07(2) 0.08(2) -0.15(4)
C18A 0.19(5) 0.16(3) 0.100(17) -0.049(18) 0.06(2) -0.11(4)
C19A 0.10(2) 0.13(2) 0.082(11) -0.034(12) 0.029(11) -0.038(15)
C20A 0.16(4) 0.14(2) 0.11(2) -0.040(15) 0.06(2) -0.03(2)
C16B 0.054(7) 0.16(3) 0.073(10) -0.044(15) 0.019(7) -0.029(10)
C17B 0.061(7) 0.092(15) 0.064(8) -0.034(8) 0.026(6) -0.027(7)
C18B 0.046(7) 0.069(11) 0.058(8) -0.022(7) 0.009(6) -0.007(7)
C19B 0.084(17) 0.41(5) 0.17(2) -0.19(3) 0.054(17) -0.06(2)
C20B 0.16(3) 0.70(8) 0.21(4) -0.25(5) 0.11(3) -0.17(5)
C21 0.219(12) 0.125(12) 0.152(10) -0.014(9) 0.078(9) -0.033(10)
C22 0.167(9) 0.082(7) 0.136(7) -0.042(6) 0.106(7) -0.044(6)
C23 0.171(10) 0.090(8) 0.137(8) -0.036(7) 0.107(7) -0.034(7)
C24 0.167(10) 0.086(8) 0.132(8) -0.045(6) 0.099(7) -0.041(7)
C25 0.169(11) 0.115(11) 0.220(14) -0.029(9) 0.096(10) -0.013(8)
C26 0.23(2) 0.29(2) 0.33(2) 0.12(2) 0.133(19) 0.02(2)
C27 0.155(10) 0.179(15) 0.171(12) 0.041(11) 0.057(9) 0.041(9)
C28 0.165(9) 0.072(7) 0.129(8) 0.034(5) 0.094(7) 0.035(6)
C29 0.152(10) 0.083(7) 0.155(10) 0.022(6) 0.089(7) 0.031(6)
C30 0.147(9) 0.069(6) 0.148(10) 0.034(6) 0.093(7) 0.029(6)
C31 0.215(13) 0.125(12) 0.173(11) 0.010(9) 0.068(10) 0.007(10)
C32 0.213(14) 0.152(17) 0.25(2) 0.018(15) 0.091(13) 0.000(12)

loop_
_atom_type_symbol
_atom_type_description
_atom_type_scat_dispersion_real
_atom_type_scat_dispersion_imag
_atom_type_scat_source
C C 0.0033 0.0016
;
International Tables for Crystallography
(Vol. C, Tables 4.2.6.8 and 6.1.1.4)
;
H H 0.0000 0.0000
;
International Tables for Crystallography
(Vol. C, Table 6.1.1.4)
;
N N 0.0061 0.0033
;
International Tables for Crystallography
(Vol. C, Tables 4.2.6.8 and 6.1.1.4)
;
Re Re -1.0185 7.2310
;
International Tables for Crystallography
(Vol. C, Tables 4.2.6.8 and 6.1.1.4)
;

loop_
_geom_angle_atom_site_label_1
_geom_angle_atom_site_label_2
_geom_angle_atom_site_label_3
_geom_angle
_geom_angle_site_symmetry_1
_geom_angle_site_symmetry_3
_geom_angle_publ_flag
N1 Re1 C1 98.0(3) . . ?
N1 Re1 C4 95.8(3) . . ?
C1 Re1 C4 166.2(3) . . ?
N1 Re1 C3 98.3(3) . . ?
C1 Re1 C3 87.6(3) . . ?
C4 Re1 C3 90.7(3) . . ?
N1 Re1 C2 98.2(3) . . ?
C1 Re1 C2 87.5(3) . . ?
C4 Re1 C2 90.3(3) . . ?
C3 Re1 C2 163.3(3) . . ?
N1 Re1 N8 179.2(3) . 3_666 ?
C1 Re1 N8 81.5(3) . 3_666 ?
C4 Re1 N8 84.7(2) . 3_666 ?
C3 Re1 N8 81.0(3) . 3_666 ?
C2 Re1 N8 82.5(3) . 3_666 ?
N6 Re2 C5 98.0(4) . . ?
N6 Re2 C6 95.8(3) . . ?
C5 Re2 C6 91.8(3) . . ?
N6 Re2 C8 98.2(3) . . ?
C5 Re2 C8 88.7(3) . . ?
C6 Re2 C8 165.7(3) . . ?
N6 Re2 C7 96.7(3) . . ?
C5 Re2 C7 165.2(3) . . ?
C6 Re2 C7 88.4(3) . . ?
C8 Re2 C7 87.5(3) . . ?
N6 Re2 N5 177.9(3) . . ?
C5 Re2 N5 81.8(3) . . ?
C6 Re2 N5 82.1(2) . . ?
C8 Re2 N5 83.9(3) . . ?
C7 Re2 N5 83.5(3) . . ?
C4 N5 Re2 174.8(6) . . ?
C6 N8 Re1 172.3(6) . 3_666 ?
C10 N11 C11 109.1(8) . . ?
C10 N11 C9 125.4(9) . . ?
C11 N11 C9 125.3(9) . . ?
C10 N12 C12 105.8(9) . . ?
C10 N12 C13 126.5(9) . . ?
C12 N12 C13 127.7(9) . . ?
C16B N13 C17B 106.9(15) . . ?
C16A N13 C17A 102(2) . . ?
C16A N13 C15 120.6(15) . . ?
C16B N13 C15 127.5(13) . . ?
C17B N13 C15 124.3(11) . . ?
C17A N13 C15 138(2) . . ?
C16A N14A C18A 107(3) . . ?
C16A N14A C19A 135(3) . . ?
C18A N14A C19A 115(3) . . ?
C18B N14B C16B 106(2) . . ?
C18B N14B C19B 123(2) . . ?
C16B N14B C19B 127(2) . . ?
C23 N15 C22 108.6(15) . . ?
C23 N15 C21 119.6(14) . . ?
C22 N15 C21 131.7(13) . . ?
C22 N16 C24 102.7(15) . . ?
C22 N16 C25 124.5(13) . . ?
C24 N16 C25 132.7(15) . . ?
C28 N17 C29 103.7(14) . . ?
C28 N17 C27 128.4(13) . . ?
C29 N17 C27 127.8(14) . . ?
C28 N18 C30 103.1(14) . . ?
C28 N18 C31 128.9(13) . . ?
C30 N18 C31 127.9(15) . . ?
N2 C1 Re1 178.1(9) . . ?
N3 C2 Re1 176.1(9) . . ?
N4 C3 Re1 177.5(8) . . ?
N5 C4 Re1 177.0(6) . . ?
N7 C5 Re2 178.5(9) . . ?
N8 C6 Re2 176.1(6) . . ?
N9 C7 Re2 177.7(8) . . ?
N10 C8 Re2 176.5(8) . . ?
N11 C9 H9A 109.5 . . ?
N11 C9 H9B 109.5 . . ?
H9A C9 H9B 109.5 . . ?
N11 C9 H9C 109.5 . . ?
H9A C9 H9C 109.5 . . ?
H9B C9 H9C 109.5 . . ?
N11 C10 N12 109.6(8) . . ?
N11 C10 H10 125.2 . . ?
N12 C10 H10 125.2 . . ?
C12 C11 N11 106.7(9) . . ?
C12 C11 H11 126.6 . . ?
N11 C11 H11 126.6 . . ?
C11 C12 N12 108.8(9) . . ?
C11 C12 H12 125.6 . . ?
N12 C12 H12 125.6 . . ?
N12 C13 C14 111.1(11) . . ?
N12 C13 H13A 109.4 . . ?
C14 C13 H13A 109.4 . . ?
N12 C13 H13B 109.4 . . ?
C14 C13 H13B 109.4 . . ?
H13A C13 H13B 108.0 . . ?
C13 C14 H14A 109.5 . . ?
C13 C14 H14B 109.5 . . ?
H14A C14 H14B 109.5 . . ?
C13 C14 H14C 109.5 . . ?
H14A C14 H14C 109.5 . . ?
H14B C14 H14C 109.5 . . ?
N13 C15 H15A 109.5 . . ?
N13 C15 H15B 109.5 . . ?
H15A C15 H15B 109.5 . . ?
N13 C15 H15C 109.5 . . ?
H15A C15 H15C 109.5 . . ?
H15B C15 H15C 109.5 . . ?
N14A C16A N13 114(3) . . ?
N14A C16A C17A 74(2) . . ?
N13 C16A C17A 39.6(14) . . ?
N14A C16A H16A 123.2 . . ?
N13 C16A H16A 123.2 . . ?
C17A C16A H16A 162.6 . . ?
C18A C17A N13 111(4) . . ?
C18A C17A C16A 73(2) . . ?
N13 C17A C16A 38.8(15) . . ?
C18A C17A H17A 124.4 . . ?
N13 C17A H17A 124.4 . . ?
C16A C17A H17A 161.9 . . ?
C17A C18A N14A 102(3) . . ?
C17A C18A H18A 128.8 . . ?
N14A C18A H18A 128.8 . . ?
C20A C19A N14A 110(3) . . ?
C20A C19A H19A 109.8 . . ?
N14A C19A H19A 109.8 . . ?
C20A C19A H19B 109.8 . . ?
N14A C19A H19B 109.8 . . ?
H19A C19A H19B 108.2 . . ?
C19A C20A H20A 109.5 . . ?
C19A C20A H20B 109.5 . . ?
H20A C20A H20B 109.5 . . ?
C19A C20A H20C 109.5 . . ?
H20A C20A H20C 109.5 . . ?
H20B C20A H20C 109.5 . . ?
N13 C16B N14B 109(2) . . ?
N13 C16B H16B 125.7 . . ?
N14B C16B H16B 125.7 . . ?
N13 C17B C18B 108.6(17) . . ?
N13 C17B H17B 125.7 . . ?
C18B C17B H17B 125.7 . . ?
N14B C18B C17B 108.0(19) . . ?
N14B C18B H18B 126.0 . . ?
C17B C18B H18B 126.0 . . ?
C20B C19B N14B 108(3) . . ?
C20B C19B H19C 110.2 . . ?
N14B C19B H19C 110.2 . . ?
C20B C19B H19D 110.2 . . ?
N14B C19B H19D 110.2 . . ?
H19C C19B H19D 108.5 . . ?
C19B C20B H20D 109.5 . . ?
C19B C20B H20E 109.5 . . ?
H20D C20B H20E 109.5 . . ?
C19B C20B H20F 109.5 . . ?
H20D C20B H20F 109.5 . . ?
H20E C20B H20F 109.5 . . ?
N15 C21 H21A 109.5 . . ?
N15 C21 H21B 109.5 . . ?
H21A C21 H21B 109.5 . . ?
N15 C21 H21C 109.5 . . ?
H21A C21 H21C 109.5 . . ?
H21B C21 H21C 109.5 . . ?
N16 C22 N15 111.5(13) . . ?
N16 C22 H22 124.3 . . ?
N15 C22 H22 124.3 . . ?
C24 C23 N15 103.4(15) . . ?
C24 C23 H23 128.3 . . ?
N15 C23 H23 128.3 . . ?
C23 C24 N16 113.8(15) . . ?
C23 C24 H24 123.1 . . ?
N16 C24 H24 123.1 . . ?
C26 C25 N16 112.0(16) . . ?
C26 C25 H25A 109.2 . . ?
N16 C25 H25A 109.2 . . ?
C26 C25 H25B 109.2 . . ?
N16 C25 H25B 109.2 . . ?
H25A C25 H25B 107.9 . . ?
C25 C26 H26A 109.5 . . ?
C25 C26 H26B 109.5 . . ?
H26A C26 H26B 109.5 . . ?
C25 C26 H26C 109.5 . . ?
H26A C26 H26C 109.5 . . ?
H26B C26 H26C 109.5 . . ?
N17 C27 H27A 109.5 . . ?
N17 C27 H27B 109.5 . . ?
H27A C27 H27B 109.5 . . ?
N17 C27 H27C 109.5 . . ?
H27A C27 H27C 109.5 . . ?
H27B C27 H27C 109.5 . . ?
N17 C28 N18 114.9(14) . . ?
N17 C28 H28 122.6 . . ?
N18 C28 H28 122.6 . . ?
C30 C29 N17 107.9(14) . . ?
C30 C29 H29 126.1 . . ?
N17 C29 H29 126.1 . . ?
C29 C30 N18 110.4(14) . . ?
C29 C30 H30 124.8 . . ?
N18 C30 H30 124.8 . . ?
C32 C31 N18 114.3(18) . . ?
C32 C31 H31A 108.7 . . ?
N18 C31 H31A 108.7 . . ?
C32 C31 H31B 108.7 . . ?
N18 C31 H31B 108.7 . . ?
H31A C31 H31B 107.6 . . ?
C31 C32 H32A 109.5 . . ?
C31 C32 H32B 109.5 . . ?
H32A C32 H32B 109.5 . . ?
C31 C32 H32C 109.5 . . ?
H32A C32 H32C 109.5 . . ?
H32B C32 H32C 109.5 . . ?

loop_
_geom_bond_atom_site_label_1
_geom_bond_atom_site_label_2
_geom_bond_distance
_geom_bond_site_symmetry_2
_geom_bond_publ_flag
Re1 N1 1.657(7) . ?
Re1 C1 2.123(10) . ?
Re1 C4 2.127(8) . ?
Re1 C3 2.135(10) . ?
Re1 C2 2.136(10) . ?
Re1 N8 2.381(7) 3_666 ?
Re2 N6 1.657(7) . ?
Re2 C5 2.095(10) . ?
Re2 C6 2.112(8) . ?
Re2 C8 2.115(10) . ?
Re2 C7 2.117(9) . ?
Re2 N5 2.387(6) . ?
N2 C1 1.151(11) . ?
N3 C2 1.140(10) . ?
N4 C3 1.146(10) . ?
N5 C4 1.142(9) . ?
N7 C5 1.145(11) . ?
N8 C6 1.140(9) . ?
N8 Re1 2.381(7) 3_666 ?
N9 C7 1.141(10) . ?
N10 C8 1.159(10) . ?
N11 C10 1.309(11) . ?
N11 C11 1.359(11) . ?
N11 C9 1.439(12) . ?
N12 C10 1.333(11) . ?
N12 C12 1.384(11) . ?
N12 C13 1.475(12) . ?
N13 C16A 1.30(3) . ?
N13 C16B 1.31(3) . ?
N13 C17B 1.31(3) . ?
N13 C17A 1.33(5) . ?
N13 C15 1.455(11) . ?
N14A C16A 1.23(4) . ?
N14A C18A 1.343(10) . ?
N14A C19A 1.49(4) . ?
N14B C18B 1.32(3) . ?
N14B C16B 1.35(3) . ?
N14B C19B 1.55(4) . ?
N15 C23 1.360(15) . ?
N15 C22 1.360(17) . ?
N15 C21 1.524(18) . ?
N16 C22 1.313(17) . ?
N16 C24 1.378(15) . ?
N16 C25 1.492(19) . ?
N17 C28 1.335(9) . ?
N17 C29 1.406(15) . ?
N17 C27 1.504(18) . ?
N18 C28 1.349(16) . ?
N18 C30 1.377(15) . ?
N18 C31 1.51(2) . ?
C9 H9A 0.9600 . ?
C9 H9B 0.9600 . ?
C9 H9C 0.9600 . ?
C10 H10 0.9300 . ?
C11 C12 1.322(13) . ?
C11 H11 0.9300 . ?
C12 H12 0.9300 . ?
C13 C14 1.488(16) . ?
C13 H13A 0.9700 . ?
C13 H13B 0.9700 . ?
C14 H14A 0.9600 . ?
C14 H14B 0.9600 . ?
C14 H14C 0.9600 . ?
C15 H15A 0.9600 . ?
C15 H15B 0.9600 . ?
C15 H15C 0.9600 . ?
C16A C17A 2.04(6) . ?
C16A H16A 0.9300 . ?
C17A C18A 1.316(10) . ?
C17A H17A 0.9300 . ?
C18A H18A 0.9300 . ?
C19A C20A 1.37(5) . ?
C19A H19A 0.9700 . ?
C19A H19B 0.9700 . ?
C20A H20A 0.9600 . ?
C20A H20B 0.9600 . ?
C20A H20C 0.9600 . ?
C16B H16B 0.9300 . ?
C17B C18B 1.33(2) . ?
C17B H17B 0.9300 . ?
C18B H18B 0.9300 . ?
C19B C20B 1.498(10) . ?
C19B H19C 0.9700 . ?
C19B H19D 0.9700 . ?
C20B H20D 0.9600 . ?
C20B H20E 0.9600 . ?
C20B H20F 0.9600 . ?
C21 H21A 0.9600 . ?
C21 H21B 0.9600 . ?
C21 H21C 0.9600 . ?
C22 H22 0.9300 . ?
C23 C24 1.339(18) . ?
C23 H23 0.9300 . ?
C24 H24 0.9300 . ?
C25 C26 1.48(2) . ?
C25 H25A 0.9700 . ?
C25 H25B 0.9700 . ?
C26 H26A 0.9600 . ?
C26 H26B 0.9600 . ?
C26 H26C 0.9600 . ?
C27 H27A 0.9600 . ?
C27 H27B 0.9600 . ?
C27 H27C 0.9600 . ?
C28 H28 0.9300 . ?
C29 C30 1.349(18) . ?
C29 H29 0.9300 . ?
C30 H30 0.9300 . ?
C31 C32 1.42(2) . ?
C31 H31A 0.9700 . ?
C31 H31B 0.9700 . ?
C32 H32A 0.9600 . ?
C32 H32B 0.9600 . ?
C32 H32C 0.9600 . ?

loop_
_geom_torsion_atom_site_label_1
_geom_torsion_atom_site_label_2
_geom_torsion_atom_site_label_3
_geom_torsion_atom_site_label_4
_geom_torsion
_geom_torsion_site_symmetry_1
_geom_torsion_site_symmetry_2
_geom_torsion_site_symmetry_3
_geom_torsion_site_symmetry_4
_geom_torsion_publ_flag
C11 N11 C10 N12 0.6(10) . . . . ?
C9 N11 C10 N12 175.3(9) . . . . ?
C12 N12 C10 N11 -0.3(10) . . . . ?
C13 N12 C10 N11 178.9(9) . . . . ?
C10 N11 C11 C12 -0.6(12) . . . . ?
C9 N11 C11 C12 -175.4(10) . . . . ?
N11 C11 C12 N12 0.4(12) . . . . ?
C10 N12 C12 C11 -0.1(11) . . . . ?
C13 N12 C12 C11 -179.3(10) . . . . ?
C10 N12 C13 C14 -109.3(12) . . . . ?
C12 N12 C13 C14 69.8(15) . . . . ?
C18A N14A C16A N13 15(5) . . . . ?
C19A N14A C16A N13 175(4) . . . . ?
C18A N14A C16A C17A 12(4) . . . . ?
C19A N14A C16A C17A 173(6) . . . . ?
C17A N13 C16A N14A -4(5) . . . . ?
C15 N13 C16A N14A -180(3) . . . . ?
C15 N13 C16A C17A -176(4) . . . . ?
C16A N13 C17A C18A -9(6) . . . . ?
C15 N13 C17A C18A 165(3) . . . . ?
C15 N13 C17A C16A 175(5) . . . . ?
N13 C17A C18A N14A 18(7) . . . . ?
C16A C17A C18A N14A 11(4) . . . . ?
C16A N14A C18A C17A -19(6) . . . . ?
C19A N14A C18A C17A 176(5) . . . . ?
C16A N14A C19A C20A -107(6) . . . . ?
C18A N14A C19A C20A 52(6) . . . . ?
C17B N13 C16B N14B -15(3) . . . . ?
C15 N13 C16B N14B 177.3(16) . . . . ?
C18B N14B C16B N13 14(3) . . . . ?
C19B N14B C16B N13 171(3) . . . . ?
C16B N13 C17B C18B 10(3) . . . . ?
C15 N13 C17B C18B 178.7(14) . . . . ?
C16B N14B C18B C17B -7(3) . . . . ?
C19B N14B C18B C17B -166(3) . . . . ?
N13 C17B C18B N14B -2(3) . . . . ?
C18B N14B C19B C20B -172(4) . . . . ?
C16B N14B C19B C20B 34(6) . . . . ?
C24 N16 C22 N15 2.3(14) . . . . ?
C25 N16 C22 N15 -176.4(12) . . . . ?
C23 N15 C22 N16 -2.0(15) . . . . ?
C21 N15 C22 N16 174.5(13) . . . . ?
C22 N15 C23 C24 0.7(15) . . . . ?
C21 N15 C23 C24 -176.3(11) . . . . ?
N15 C23 C24 N16 0.8(16) . . . . ?
C22 N16 C24 C23 -1.9(16) . . . . ?
C25 N16 C24 C23 176.6(14) . . . . ?
C22 N16 C25 C26 123.5(19) . . . . ?
C24 N16 C25 C26 -55(2) . . . . ?
C29 N17 C28 N18 -0.8(15) . . . . ?
C27 N17 C28 N18 -176.2(13) . . . . ?
C30 N18 C28 N17 0.6(15) . . . . ?
C31 N18 C28 N17 178.4(14) . . . . ?
C28 N17 C29 C30 0.6(15) . . . . ?
C27 N17 C29 C30 176.0(13) . . . . ?
N17 C29 C30 N18 -0.3(16) . . . . ?
C28 N18 C30 C29 -0.2(15) . . . . ?
C31 N18 C30 C29 -178.0(15) . . . . ?
C28 N18 C31 C32 116.8(19) . . . . ?
C30 N18 C31 C32 -66(2) . . . . ?
